data_7061318
loop_
_publ_author_name
'Yadav, Priyanka'
'Verma, Abhineet'
'Sharma, Vishal Prasad'
'Singh, Rashmi'
'Yadav, Tarun'
'Kumar, Ranjeet'
'Pal, Shiv'
'Gupta, Hariom'
'Saha, Satyen'
'Tewari, Ashish K.'

_publ_section_title
;
 The development of a robust folded scaffold as a fluorescent material
 using butylidine-linked pyridazinone-based systems via aromatic
 \p&#x22EF;\p stacking interactions
;
_journal_issue 12
_journal_name_full 'New Journal of Chemistry'
_journal_page_first 5830
_journal_page_last 5838
_journal_paper_doi 10.1039/D2NJ00083K
_journal_volume 46
_journal_year 2022
_chemical_formula_moiety 'C36 H26 N6 O2'
_chemical_formula_sum 'C36 H26 N6 O2'
_chemical_formula_weight 574.63
_space_group_crystal_system monoclinic
_space_group_IT_number 14
_space_group_name_Hall '-P 2yn'
_space_group_name_H-M_alt 'P 1 21/n 1'
_atom_sites_solution_hydrogens riding
_audit_creation_method SHELXL-2018/1
_audit_update_record
;
2020-03-19 deposited with the CCDC.	2022-02-21 downloaded from the CCDC.
;
_cell_angle_alpha 90
_cell_angle_beta 91.231(8)
_cell_angle_gamma 90
_cell_formula_units_Z 4
_cell_length_a 10.312(3)
_cell_length_b 13.852(4)
_cell_length_c 19.986(6)
_cell_measurement_reflns_used 4945
_cell_measurement_temperature 296(2)
_cell_measurement_theta_max 25.34
_cell_measurement_theta_min 2.24
_cell_volume 2854.2(15)
_computing_cell_refinement 'Bruker SAINT'
_computing_data_collection 'Bruker APEX2'
_computing_data_reduction 'Bruker SAINT'
_computing_structure_refinement 'SHELXL-2018/1 (Sheldrick, 2018)'
_computing_structure_solution 'SHELXT 2014/5 (Sheldrick, 2014)'
_diffrn_ambient_temperature 296(2)
_diffrn_measured_fraction_theta_full 0.999
_diffrn_measured_fraction_theta_max 0.999
_diffrn_measurement_device_type 'Bruker APEX-II CCD'
_diffrn_measurement_method '\f and \w scans'
_diffrn_radiation_type MoK\a
_diffrn_radiation_wavelength 0.71073
_diffrn_reflns_av_R_equivalents 0.0985
_diffrn_reflns_av_unetI/netI 0.0941
_diffrn_reflns_Laue_measured_fraction_full 0.999
_diffrn_reflns_Laue_measured_fraction_max 0.999
_diffrn_reflns_limit_h_max 12
_diffrn_reflns_limit_h_min -12
_diffrn_reflns_limit_k_max 16
_diffrn_reflns_limit_k_min -16
_diffrn_reflns_limit_l_max 23
_diffrn_reflns_limit_l_min -23
_diffrn_reflns_number 24840
_diffrn_reflns_point_group_measured_fraction_full 0.999
_diffrn_reflns_point_group_measured_fraction_max 0.999
_diffrn_reflns_theta_full 25.242
_diffrn_reflns_theta_max 25.248
_diffrn_reflns_theta_min 2.242
_exptl_absorpt_coefficient_mu 0.086
_exptl_absorpt_correction_type multi-scan
_exptl_absorpt_process_details
;
 SADABS 2016/2: Krause, L., Herbst-Irmer, R., Sheldrick G.M. & Stalke D.,
 J. Appl. Cryst. 48 (2015) 3-10
;
_exptl_crystal_colour 'Pale Yellow'
_exptl_crystal_density_diffrn 1.337
_exptl_crystal_description Block
_exptl_crystal_F_000 1200
_exptl_crystal_size_max 0.3
_exptl_crystal_size_mid 0.3
_exptl_crystal_size_min 0.3
_exptl_transmission_factor_max 0.7457
_exptl_transmission_factor_min 0.6682
_refine_diff_density_max 0.226
_refine_diff_density_min -0.228
_refine_diff_density_rms 0.051
_refine_ls_extinction_method none
_refine_ls_goodness_of_fit_ref 1.030
_refine_ls_hydrogen_treatment constr
_refine_ls_matrix_type full
_refine_ls_number_parameters 397
_refine_ls_number_reflns 5168
_refine_ls_number_restraints 0
_refine_ls_restrained_S_all 1.030
_refine_ls_R_factor_all 0.1194
_refine_ls_R_factor_gt 0.0563
_refine_ls_shift/su_max 0.000
_refine_ls_shift/su_mean 0.000
_refine_ls_structure_factor_coef Fsqd
_refine_ls_weighting_details 'w=1/[\s^2^(Fo^2^)+(0.0269P)^2^+1.2743P] where P=(Fo^2^+2Fc^2^)/3'
_refine_ls_weighting_scheme calc
_refine_ls_wR_factor_gt 0.0873
_refine_ls_wR_factor_ref 0.1044
_reflns_Friedel_coverage 0.000
_reflns_number_gt 3166
_reflns_number_total 5168
_reflns_threshold_expression 'I > 2\s(I)'
_cod_data_source_file d2nj00083k2.cif
_cod_data_source_block shelx_CCDC1
_cod_depositor_comments
;
The following automatic conversions were performed:

data item '_exptl_absorpt_correction_type' value 'MULTI-SCAN' was
changed to 'multi-scan' in accordance with the
/home/data/users/saulius/crontab/automatic-downloads/rss-feeds/RSC/lib/dictionaries/cif_core.dic
dictionary named 'cif_core.dic' version 2.4.2 last updated on
2011-04-26.

Automatic conversion script
Id: cif_fix_values 7556 2019-12-06 15:28:31Z antanas 

 Adding full bibliography for 7061317--7061318.cif.
;
_cod_original_cell_volume 2854.2(13)
_cod_original_sg_symbol_H-M 'P 21/n'
_cod_database_code 7061318
_shelx_shelxl_version_number 2018/1
_shelx_space_group_comment
;
The symmetry employed for this shelxl refinement is uniquely defined
by the following loop, which should always be used as a source of
symmetry information in preference to the above space-group names.
They are only intended as comments.
;

loop_
_space_group_symop_operation_xyz
'x, y, z'
'-x+1/2, y+1/2, -z+1/2'
'-x, -y, -z'
'x-1/2, -y-1/2, z-1/2'

loop_
_atom_site_label
_atom_site_type_symbol
_atom_site_fract_x
_atom_site_fract_y
_atom_site_fract_z
_atom_site_U_iso_or_equiv
_atom_site_adp_type
_atom_site_occupancy
_atom_site_site_symmetry_order
_atom_site_calc_flag
_atom_site_refinement_flags_posn
_atom_site_refinement_flags_adp
_atom_site_refinement_flags_occupancy
_atom_site_disorder_assembly
_atom_site_disorder_group
O2 O 0.63389(16) 0.21308(12) 0.28823(9) 0.0303(5) Uani 1 1 d . . . . .
O1 O 0.38340(16) 0.13520(12) 0.52760(9) 0.0319(5) Uani 1 1 d . . . . .
N5 N 0.40216(18) 0.06801(13) 0.36543(10) 0.0193(5) Uani 1 1 d . . . . .
N2 N 0.58105(19) 0.30727(14) 0.44810(10) 0.0219(5) Uani 1 1 d . . . . .
N6 N 0.41319(19) 0.23139(14) 0.28516(10) 0.0213(5) Uani 1 1 d . . . . .
N4 N 0.51537(18) 0.11205(14) 0.35210(10) 0.0195(5) Uani 1 1 d . . . . .
N1 N 0.53946(19) 0.22673(14) 0.47873(10) 0.0217(5) Uani 1 1 d . . . . .
N3 N 0.0860(2) 0.25250(16) 0.50616(13) 0.0349(6) Uani 1 1 d . . . . .
C6 C 0.3617(2) 0.36534(17) 0.44305(12) 0.0177(6) Uani 1 1 d . . . . .
C7 C 0.4983(2) 0.37464(17) 0.42977(12) 0.0186(6) Uani 1 1 d . . . . .
C24 C 0.2958(2) 0.10444(16) 0.33884(12) 0.0173(6) Uani 1 1 d . . . . .
C23 C 0.3015(2) 0.19169(17) 0.29934(12) 0.0178(6) Uani 1 1 d . . . . .
C25 C 0.1783(2) 0.04421(16) 0.34981(13) 0.0180(6) Uani 1 1 d . . . . .
C31 C 0.1849(2) 0.24324(16) 0.27358(13) 0.0185(6) Uani 1 1 d . . . . .
C8 C 0.5596(2) 0.45784(17) 0.39561(12) 0.0188(6) Uani 1 1 d . . . . .
C22 C 0.5273(2) 0.18727(17) 0.30625(13) 0.0222(6) Uani 1 1 d . . . . .
C14 C 0.2650(2) 0.43996(17) 0.42303(13) 0.0183(6) Uani 1 1 d . . . . .
C5 C 0.3242(2) 0.28447(17) 0.47642(13) 0.0197(6) Uani 1 1 d . . . . .
C4 C 0.4136(2) 0.20853(18) 0.49715(13) 0.0229(6) Uani 1 1 d . . . . .
C20 C 0.1913(3) 0.26722(17) 0.49261(13) 0.0231(6) Uani 1 1 d . . . . .
C2 C 0.7076(2) 0.12614(17) 0.42854(13) 0.0200(6) Uani 1 1 d . . . . .
C36 C 0.1914(2) 0.29311(16) 0.21333(13) 0.0230(6) Uani 1 1 d . . . . .
H36 H 0.267879 0.292488 0.189480 0.028 Uiso 1 1 calc R U . . .
C13 C 0.5152(2) 0.55254(17) 0.40099(13) 0.0224(6) Uani 1 1 d . . . . .
H13 H 0.441411 0.565624 0.425372 0.027 Uiso 1 1 calc R U . . .
C30 C 0.0985(2) 0.01681(17) 0.29600(13) 0.0220(6) Uani 1 1 d . . . . .
H30 H 0.112358 0.042497 0.253760 0.026 Uiso 1 1 calc R U . . .
C26 C 0.1538(2) 0.00778(17) 0.41288(13) 0.0226(6) Uani 1 1 d . . . . .
H26 H 0.205779 0.026114 0.449304 0.027 Uiso 1 1 calc R U . . .
C9 C 0.6709(2) 0.44134(19) 0.35950(13) 0.0247(6) Uani 1 1 d . . . . .
H9 H 0.701887 0.378651 0.355217 0.030 Uiso 1 1 calc R U . . .
C12 C 0.5803(2) 0.62721(18) 0.37019(13) 0.0270(7) Uani 1 1 d . . . . .
H12 H 0.548937 0.689941 0.373376 0.032 Uiso 1 1 calc R U . . .
C15 C 0.2027(2) 0.49243(17) 0.47197(14) 0.0248(6) Uani 1 1 d . . . . .
H15 H 0.218802 0.478730 0.516939 0.030 Uiso 1 1 calc R U . . .
C19 C 0.2371(2) 0.45812(18) 0.35621(13) 0.0244(6) Uani 1 1 d . . . . .
H19 H 0.278327 0.423004 0.323204 0.029 Uiso 1 1 calc R U . . .
C29 C -0.0010(2) -0.04820(18) 0.30493(14) 0.0277(7) Uani 1 1 d . . . . .
H29 H -0.052563 -0.067440 0.268563 0.033 Uiso 1 1 calc R U . . .
C21 C 0.6327(2) 0.06453(17) 0.38002(14) 0.0255(7) Uani 1 1 d . . . . .
H21A H 0.688593 0.046952 0.343551 0.031 Uiso 1 1 calc R U . . .
H21B H 0.607364 0.005499 0.402345 0.031 Uiso 1 1 calc R U . . .
C32 C 0.0708(2) 0.24649(17) 0.30926(14) 0.0252(7) Uani 1 1 d . . . . .
H32 H 0.065797 0.214535 0.350055 0.030 Uiso 1 1 calc R U . . .
C27 C 0.0520(2) -0.05588(18) 0.42175(14) 0.0279(7) Uani 1 1 d . . . . .
H27 H 0.034964 -0.079340 0.464264 0.033 Uiso 1 1 calc R U . . .
C1 C 0.8284(2) 0.14993(18) 0.41660(14) 0.0302(7) Uani 1 1 d . . . . .
H1A H 0.867548 0.128393 0.377844 0.036 Uiso 1 1 calc R U . . .
H1B H 0.874757 0.188279 0.446912 0.036 Uiso 1 1 calc R U . . .
C28 C -0.0241(2) -0.08461(19) 0.36773(15) 0.0305(7) Uani 1 1 d . . . . .
H28 H -0.091021 -0.128576 0.373700 0.037 Uiso 1 1 calc R U . . .
C33 C -0.0350(3) 0.29678(18) 0.28453(15) 0.0315(7) Uani 1 1 d . . . . .
H33 H -0.111239 0.298477 0.308557 0.038 Uiso 1 1 calc R U . . .
C11 C 0.6910(3) 0.60963(19) 0.33494(14) 0.0308(7) Uani 1 1 d . . . . .
H11 H 0.734902 0.660158 0.314772 0.037 Uiso 1 1 calc R U . . .
C3 C 0.6436(2) 0.15539(18) 0.49209(14) 0.0277(7) Uani 1 1 d . . . . .
H3A H 0.607216 0.098810 0.513274 0.033 Uiso 1 1 calc R U . . .
H3B H 0.707798 0.183055 0.522642 0.033 Uiso 1 1 calc R U . . .
C35 C 0.0855(3) 0.34340(17) 0.18877(14) 0.0283(7) Uani 1 1 d . . . . .
H35 H 0.090378 0.376479 0.148413 0.034 Uiso 1 1 calc R U . . .
C10 C 0.7362(3) 0.51638(19) 0.32984(14) 0.0311(7) Uani 1 1 d . . . . .
H10 H 0.811213 0.503950 0.306279 0.037 Uiso 1 1 calc R U . . .
C34 C -0.0282(3) 0.34461(18) 0.22421(15) 0.0327(7) Uani 1 1 d . . . . .
H34 H -0.100136 0.377768 0.207329 0.039 Uiso 1 1 calc R U . . .
C18 C 0.1476(2) 0.52861(19) 0.33850(15) 0.0322(7) Uani 1 1 d . . . . .
H18 H 0.126791 0.539359 0.293604 0.039 Uiso 1 1 calc R U . . .
C16 C 0.1167(3) 0.56498(19) 0.45409(16) 0.0345(7) Uani 1 1 d . . . . .
H16 H 0.077469 0.601679 0.486946 0.041 Uiso 1 1 calc R U . . .
C17 C 0.0892(3) 0.5829(2) 0.38708(17) 0.0366(8) Uani 1 1 d . . . . .
H17 H 0.031315 0.631569 0.374913 0.044 Uiso 1 1 calc R U . . .

loop_
_atom_site_aniso_label
_atom_site_aniso_U_11
_atom_site_aniso_U_22
_atom_site_aniso_U_33
_atom_site_aniso_U_23
_atom_site_aniso_U_13
_atom_site_aniso_U_12
O2 0.0195(10) 0.0385(12) 0.0330(12) 0.0032(9) 0.0068(9) -0.0049(9)
O1 0.0344(11) 0.0257(11) 0.0357(13) 0.0128(10) 0.0050(10) 0.0014(9)
N5 0.0182(11) 0.0171(11) 0.0227(13) -0.0004(10) 0.0042(10) -0.0016(10)
N2 0.0241(12) 0.0195(12) 0.0223(13) 0.0005(10) 0.0012(10) 0.0016(10)
N6 0.0210(12) 0.0209(12) 0.0222(13) 0.0008(10) 0.0031(10) -0.0008(10)
N4 0.0152(11) 0.0177(11) 0.0256(14) 0.0021(10) 0.0013(10) -0.0014(9)
N1 0.0248(13) 0.0211(12) 0.0194(13) 0.0054(10) 0.0032(10) 0.0052(10)
N3 0.0270(14) 0.0290(14) 0.0487(18) 0.0050(12) 0.0037(13) -0.0029(11)
C6 0.0225(14) 0.0169(14) 0.0137(15) -0.0054(11) 0.0007(12) 0.0008(11)
C7 0.0211(14) 0.0194(14) 0.0156(15) -0.0031(12) 0.0027(12) 0.0024(12)
C24 0.0177(13) 0.0165(14) 0.0177(16) -0.0011(11) 0.0023(12) 0.0012(11)
C23 0.0208(14) 0.0165(13) 0.0163(15) -0.0030(11) 0.0027(12) 0.0009(12)
C25 0.0164(13) 0.0165(13) 0.0212(16) 0.0013(12) 0.0013(12) 0.0016(11)
C31 0.0192(14) 0.0149(14) 0.0212(16) 0.0010(11) -0.0005(12) -0.0034(11)
C8 0.0171(13) 0.0211(14) 0.0181(15) -0.0017(12) -0.0001(12) -0.0017(11)
C22 0.0232(15) 0.0215(14) 0.0219(16) -0.0033(13) 0.0000(13) -0.0014(13)
C14 0.0165(13) 0.0166(13) 0.0218(16) -0.0005(12) 0.0022(12) -0.0036(11)
C5 0.0195(14) 0.0214(14) 0.0183(15) -0.0023(12) 0.0024(12) -0.0003(12)
C4 0.0256(15) 0.0221(15) 0.0210(16) -0.0006(13) 0.0024(13) 0.0019(13)
C20 0.0267(16) 0.0164(14) 0.0261(17) 0.0010(12) 0.0016(14) 0.0030(12)
C2 0.0144(13) 0.0168(14) 0.0287(17) 0.0067(12) -0.0002(12) 0.0045(11)
C36 0.0230(14) 0.0189(14) 0.0272(17) -0.0001(12) 0.0001(13) -0.0020(12)
C13 0.0200(14) 0.0257(15) 0.0213(16) -0.0016(13) -0.0011(12) -0.0021(12)
C30 0.0224(14) 0.0225(14) 0.0211(16) 0.0039(12) 0.0009(12) 0.0005(12)
C26 0.0211(14) 0.0233(15) 0.0232(17) 0.0037(13) -0.0021(12) 0.0023(12)
C9 0.0244(14) 0.0244(15) 0.0252(17) -0.0021(13) 0.0031(13) -0.0001(12)
C12 0.0323(16) 0.0185(15) 0.0301(18) 0.0010(13) -0.0015(14) -0.0026(13)
C15 0.0246(14) 0.0264(15) 0.0236(17) 0.0021(13) 0.0053(13) -0.0004(13)
C19 0.0270(15) 0.0219(15) 0.0242(17) -0.0001(12) 0.0027(13) -0.0035(12)
C29 0.0230(15) 0.0276(15) 0.0324(19) -0.0024(14) -0.0049(14) -0.0041(13)
C21 0.0183(14) 0.0193(14) 0.0389(18) 0.0037(13) 0.0020(13) 0.0040(12)
C32 0.0273(16) 0.0190(14) 0.0294(18) 0.0051(13) 0.0023(13) -0.0005(12)
C27 0.0235(15) 0.0268(16) 0.0334(18) 0.0112(14) -0.0016(14) -0.0028(13)
C1 0.0246(16) 0.0309(16) 0.0348(19) 0.0050(14) -0.0030(14) 0.0008(13)
C28 0.0199(15) 0.0270(16) 0.044(2) 0.0083(14) 0.0003(14) -0.0068(12)
C33 0.0241(15) 0.0255(16) 0.045(2) 0.0044(15) 0.0076(14) 0.0066(13)
C11 0.0333(16) 0.0310(17) 0.0283(18) 0.0044(14) 0.0022(14) -0.0119(14)
C3 0.0250(15) 0.0273(15) 0.0305(18) 0.0084(13) -0.0034(13) 0.0061(13)
C35 0.0396(17) 0.0165(14) 0.0285(18) 0.0072(12) -0.0050(15) -0.0022(13)
C10 0.0263(15) 0.0344(18) 0.0331(19) -0.0045(14) 0.0088(14) -0.0054(14)
C34 0.0316(17) 0.0198(15) 0.046(2) 0.0054(14) -0.0061(16) 0.0072(13)
C18 0.0315(16) 0.0286(16) 0.036(2) 0.0125(14) -0.0059(15) 0.0001(14)
C16 0.0268(16) 0.0305(17) 0.047(2) 0.0000(15) 0.0111(15) 0.0079(14)
C17 0.0210(15) 0.0288(17) 0.060(2) 0.0133(16) -0.0002(16) 0.0086(13)

loop_
_atom_type_symbol
_atom_type_description
_atom_type_scat_dispersion_real
_atom_type_scat_dispersion_imag
_atom_type_scat_source
C C 0.0033 0.0016 'International Tables Vol C Tables 4.2.6.8 and 6.1.1.4'
H H 0.0000 0.0000 'International Tables Vol C Tables 4.2.6.8 and 6.1.1.4'
N N 0.0061 0.0033 'International Tables Vol C Tables 4.2.6.8 and 6.1.1.4'
O O 0.0106 0.0060 'International Tables Vol C Tables 4.2.6.8 and 6.1.1.4'

loop_
_geom_angle_atom_site_label_1
_geom_angle_atom_site_label_2
_geom_angle_atom_site_label_3
_geom_angle
_geom_angle_site_symmetry_1
_geom_angle_site_symmetry_3
_geom_angle_publ_flag
C24 N5 N4 117.81(19) . . ?
C7 N2 N1 120.3(2) . . ?
C23 N6 C22 119.6(2) . . ?
N5 N4 C22 123.8(2) . . ?
N5 N4 C21 115.42(19) . . ?
C22 N4 C21 119.9(2) . . ?
N2 N1 C4 125.7(2) . . ?
N2 N1 C3 113.48(19) . . ?
C4 N1 C3 120.9(2) . . ?
C5 C6 C7 116.8(2) . . ?
C5 C6 C14 120.5(2) . . ?
C7 C6 C14 122.7(2) . . ?
N2 C7 C6 121.1(2) . . ?
N2 C7 C8 113.5(2) . . ?
C6 C7 C8 125.4(2) . . ?
N5 C24 C23 120.0(2) . . ?
N5 C24 C25 113.6(2) . . ?
C23 C24 C25 126.2(2) . . ?
N6 C23 C24 121.0(2) . . ?
N6 C23 C31 115.6(2) . . ?
C24 C23 C31 123.4(2) . . ?
C26 C25 C30 119.1(2) . . ?
C26 C25 C24 120.1(2) . . ?
C30 C25 C24 120.5(2) . . ?
C32 C31 C36 119.0(2) . . ?
C32 C31 C23 121.8(2) . . ?
C36 C31 C23 119.1(2) . . ?
C9 C8 C13 118.2(2) . . ?
C9 C8 C7 118.4(2) . . ?
C13 C8 C7 123.3(2) . . ?
O2 C22 N6 123.2(2) . . ?
O2 C22 N4 120.4(2) . . ?
N6 C22 N4 116.4(2) . . ?
C19 C14 C15 119.7(2) . . ?
C19 C14 C6 120.8(2) . . ?
C15 C14 C6 119.6(2) . . ?
C6 C5 C20 122.0(2) . . ?
C6 C5 C4 123.3(2) . . ?
C20 C5 C4 114.7(2) . . ?
O1 C4 N1 122.2(2) . . ?
O1 C4 C5 125.1(2) . . ?
N1 C4 C5 112.7(2) . . ?
N3 C20 C5 179.0(3) . . ?
C1 C2 C21 120.3(2) . . ?
C1 C2 C3 121.5(2) . . ?
C21 C2 C3 118.2(2) . . ?
C35 C36 C31 120.4(2) . . ?
C35 C36 H36 119.8 . . ?
C31 C36 H36 119.8 . . ?
C12 C13 C8 120.3(2) . . ?
C12 C13 H13 119.8 . . ?
C8 C13 H13 119.8 . . ?
C29 C30 C25 120.5(2) . . ?
C29 C30 H30 119.8 . . ?
C25 C30 H30 119.8 . . ?
C27 C26 C25 120.1(2) . . ?
C27 C26 H26 119.9 . . ?
C25 C26 H26 119.9 . . ?
C10 C9 C8 121.1(2) . . ?
C10 C9 H9 119.5 . . ?
C8 C9 H9 119.5 . . ?
C11 C12 C13 120.7(2) . . ?
C11 C12 H12 119.6 . . ?
C13 C12 H12 119.6 . . ?
C16 C15 C14 120.2(3) . . ?
C16 C15 H15 119.9 . . ?
C14 C15 H15 119.9 . . ?
C14 C19 C18 119.9(3) . . ?
C14 C19 H19 120.0 . . ?
C18 C19 H19 120.0 . . ?
C28 C29 C30 120.0(2) . . ?
C28 C29 H29 120.0 . . ?
C30 C29 H29 120.0 . . ?
N4 C21 C2 113.5(2) . . ?
N4 C21 H21A 108.9 . . ?
C2 C21 H21A 108.9 . . ?
N4 C21 H21B 108.9 . . ?
C2 C21 H21B 108.9 . . ?
H21A C21 H21B 107.7 . . ?
C33 C32 C31 120.3(3) . . ?
C33 C32 H32 119.8 . . ?
C31 C32 H32 119.8 . . ?
C28 C27 C26 120.2(3) . . ?
C28 C27 H27 119.9 . . ?
C26 C27 H27 119.9 . . ?
C2 C1 H1A 120.0 . . ?
C2 C1 H1B 120.0 . . ?
H1A C1 H1B 120.0 . . ?
C29 C28 C27 120.0(2) . . ?
C29 C28 H28 120.0 . . ?
C27 C28 H28 120.0 . . ?
C32 C33 C34 120.1(3) . . ?
C32 C33 H33 119.9 . . ?
C34 C33 H33 119.9 . . ?
C12 C11 C10 119.3(2) . . ?
C12 C11 H11 120.3 . . ?
C10 C11 H11 120.3 . . ?
N1 C3 C2 111.0(2) . . ?
N1 C3 H3A 109.4 . . ?
C2 C3 H3A 109.4 . . ?
N1 C3 H3B 109.4 . . ?
C2 C3 H3B 109.4 . . ?
H3A C3 H3B 108.0 . . ?
C36 C35 C34 119.9(3) . . ?
C36 C35 H35 120.1 . . ?
C34 C35 H35 120.1 . . ?
C11 C10 C9 120.4(3) . . ?
C11 C10 H10 119.8 . . ?
C9 C10 H10 119.8 . . ?
C33 C34 C35 120.1(3) . . ?
C33 C34 H34 119.9 . . ?
C35 C34 H34 119.9 . . ?
C17 C18 C19 120.3(3) . . ?
C17 C18 H18 119.9 . . ?
C19 C18 H18 119.9 . . ?
C15 C16 C17 119.8(3) . . ?
C15 C16 H16 120.1 . . ?
C17 C16 H16 120.1 . . ?
C18 C17 C16 120.1(3) . . ?
C18 C17 H17 120.0 . . ?
C16 C17 H17 120.0 . . ?

loop_
_geom_bond_atom_site_label_1
_geom_bond_atom_site_label_2
_geom_bond_distance
_geom_bond_site_symmetry_2
_geom_bond_publ_flag
O2 C22 1.218(3) . ?
O1 C4 1.228(3) . ?
N5 C24 1.310(3) . ?
N5 N4 1.349(2) . ?
N2 C7 1.312(3) . ?
N2 N1 1.347(3) . ?
N6 C23 1.313(3) . ?
N6 C22 1.383(3) . ?
N4 C22 1.395(3) . ?
N4 C21 1.476(3) . ?
N1 C4 1.380(3) . ?
N1 C3 1.479(3) . ?
N3 C20 1.143(3) . ?
C6 C5 1.364(3) . ?
C6 C7 1.444(3) . ?
C6 C14 1.485(3) . ?
C7 C8 1.488(3) . ?
C24 C23 1.446(3) . ?
C24 C25 1.491(3) . ?
C23 C31 1.481(3) . ?
C25 C26 1.386(3) . ?
C25 C30 1.393(3) . ?
C31 C32 1.390(3) . ?
C31 C36 1.391(3) . ?
C8 C9 1.387(3) . ?
C8 C13 1.395(3) . ?
C14 C19 1.383(3) . ?
C14 C15 1.388(3) . ?
C5 C20 1.435(3) . ?
C5 C4 1.453(3) . ?
C2 C1 1.315(3) . ?
C2 C21 1.495(3) . ?
C2 C3 1.500(3) . ?
C36 C35 1.377(3) . ?
C36 H36 0.9300 . ?
C13 C12 1.385(3) . ?
C13 H13 0.9300 . ?
C30 C29 1.380(3) . ?
C30 H30 0.9300 . ?
C26 C27 1.385(3) . ?
C26 H26 0.9300 . ?
C9 C10 1.380(3) . ?
C9 H9 0.9300 . ?
C12 C11 1.376(4) . ?
C12 H12 0.9300 . ?
C15 C16 1.382(3) . ?
C15 H15 0.9300 . ?
C19 C18 1.384(3) . ?
C19 H19 0.9300 . ?
C29 C28 1.378(4) . ?
C29 H29 0.9300 . ?
C21 H21A 0.9700 . ?
C21 H21B 0.9700 . ?
C32 C33 1.377(3) . ?
C32 H32 0.9300 . ?
C27 C28 1.380(4) . ?
C27 H27 0.9300 . ?
C1 H1A 0.9300 . ?
C1 H1B 0.9300 . ?
C28 H28 0.9300 . ?
C33 C34 1.379(4) . ?
C33 H33 0.9300 . ?
C11 C10 1.378(3) . ?
C11 H11 0.9300 . ?
C3 H3A 0.9700 . ?
C3 H3B 0.9700 . ?
C35 C34 1.382(4) . ?
C35 H35 0.9300 . ?
C10 H10 0.9300 . ?
C34 H34 0.9300 . ?
C18 C17 1.376(4) . ?
C18 H18 0.9300 . ?
C16 C17 1.385(4) . ?
C16 H16 0.9300 . ?
C17 H17 0.9300 . ?
